data_2206968
loop_
_publ_author_name
'Xi, Yun'
'Li, Jun'
'Zhang, Fengxing'

_publ_section_title
;
 Bis[2-(1<i>H</i>-benzimidazol-2-yl)phenolato]copper(II)
 dimethylformamide disolvate
;
_journal_coeditor_code HG6221
_journal_issue 10
_journal_name_full 'Acta Crystallographica Section E'
_journal_page_first m1953
_journal_page_last m1954
_journal_paper_doi 10.1107/S1600536805027844
_journal_volume 61
_journal_year 2005
_chemical_formula_iupac '[Cu (C13 H9 N2 O)2], 2C3 H7 N O'
_chemical_formula_moiety 'C26 H18 Cu N4 O2, 2C3 H7 N O'
_chemical_formula_sum 'C32 H32 Cu N6 O4'
_chemical_formula_weight 628.18
_chemical_name_systematic
;
Bis[2-(1H-benzimidazol-2-yl)phenolato]copper(II) dimethylformamide disolvate
;
_space_group_IT_number 60
_symmetry_cell_setting orthorhombic
_symmetry_space_group_name_Hall '-P 2n 2ab'
_symmetry_space_group_name_H-M 'P b c n'
_atom_sites_solution_hydrogens geom
_atom_sites_solution_primary direct
_atom_sites_solution_secondary difmap
_audit_creation_method SHELXL-97
_cell_angle_alpha 90.00
_cell_angle_beta 90.00
_cell_angle_gamma 90.00
_cell_formula_units_Z 4
_cell_length_a 16.1964(9)
_cell_length_b 8.0465(4)
_cell_length_c 22.5076(13)
_cell_measurement_reflns_used 1684
_cell_measurement_temperature 273(2)
_cell_measurement_theta_max 22.27
_cell_measurement_theta_min 2.52
_cell_volume 2933.3(3)
_computing_cell_refinement 'SAINT (Bruker, 2000)'
_computing_data_collection 'SMART (Bruker, 2000)'
_computing_data_reduction SAINT
_computing_molecular_graphics 'SHELXTL/PC (Sheldrick, 1999)'
_computing_publication_material SHELXTL/PC
_computing_structure_refinement 'SHELXL97 (Sheldrick, 2000)'
_computing_structure_solution 'SHELXS97 (Sheldrick, 2000)'
_diffrn_ambient_temperature 273(2)
_diffrn_measured_fraction_theta_full 0.995
_diffrn_measured_fraction_theta_max 0.995
_diffrn_measurement_device_type 'Bruker SMART CCD area-detector'
_diffrn_measurement_method \w
_diffrn_radiation_monochromator graphite
_diffrn_radiation_source 'fine-focus sealed tube'
_diffrn_radiation_type MoK\a
_diffrn_radiation_wavelength 0.71073
_diffrn_reflns_av_R_equivalents 0.0510
_diffrn_reflns_av_sigmaI/netI 0.0936
_diffrn_reflns_limit_h_max 15
_diffrn_reflns_limit_h_min -20
_diffrn_reflns_limit_k_max 10
_diffrn_reflns_limit_k_min -10
_diffrn_reflns_limit_l_max 27
_diffrn_reflns_limit_l_min -29
_diffrn_reflns_number 12837
_diffrn_reflns_theta_full 27.40
_diffrn_reflns_theta_max 27.40
_diffrn_reflns_theta_min 2.20
_diffrn_standards_decay_% 0
_diffrn_standards_interval_count 0
_diffrn_standards_interval_time 0
_diffrn_standards_number 0
_exptl_absorpt_coefficient_mu 0.793
_exptl_absorpt_correction_T_max 0.9540
_exptl_absorpt_correction_T_min 0.7854
_exptl_absorpt_correction_type multi-scan
_exptl_absorpt_process_details '(ABSCOR; Higashi, 1995)'
_exptl_crystal_colour green
_exptl_crystal_density_diffrn 1.422
_exptl_crystal_density_method 'not measured'
_exptl_crystal_description flake
_exptl_crystal_F_000 1308
_exptl_crystal_size_max 0.32
_exptl_crystal_size_mid 0.21
_exptl_crystal_size_min 0.06
_refine_diff_density_max 0.308
_refine_diff_density_min -0.461
_refine_ls_extinction_method none
_refine_ls_goodness_of_fit_ref 1.039
_refine_ls_hydrogen_treatment constr
_refine_ls_matrix_type full
_refine_ls_number_parameters 197
_refine_ls_number_reflns 3323
_refine_ls_number_restraints 0
_refine_ls_restrained_S_all 1.039
_refine_ls_R_factor_all 0.0805
_refine_ls_R_factor_gt 0.0425
_refine_ls_shift/su_max 0.004
_refine_ls_shift/su_mean 0.000
_refine_ls_structure_factor_coef Fsqd
_refine_ls_weighting_details 'calc w = 1/[\s^2^(Fo^2^)+ 0.472P] where P = (Fo^2^+2Fc^2^)/3'
_refine_ls_weighting_scheme calc
_refine_ls_wR_factor_gt 0.1012
_refine_ls_wR_factor_ref 0.1153
_reflns_number_gt 2098
_reflns_number_total 3323
_reflns_threshold_expression I>2\s(I)
_cod_data_source_file hg6221.cif
_cod_data_source_block I
_cod_depositor_comments
;
The following automatic conversions were performed:
'_symmetry_cell_setting' value 'Orthorhombic' changed to 'orthorhombic'
according to '/home/saulius/struct/CIF-dictionaries/cif_core.dic'
dictionary named 'cif_core.dic' version 2.4.1 from 2010-06-29.

Automatic conversion script
Id: cif_fix_enum 1527 2010-12-29 10:47:43Z saulius 

The following automatic conversions were performed:

'_chemical_melting_point' value 'not measured' was changed to '?' -
the value is undefined or not given.

Automatic conversion script
Id: cif_fix_values 1646 2011-03-28 12:23:43Z adriana 

The following automatic conversions were performed:

'_chemical_melting_point' value 'not measured' was changed to '?' -
the value is undefined or not given.

'_symmetry_cell_setting' value
'Orthorhombic' changed to 'orthorhombic' according to
/home/saulius/struct/CIF-dictionaries/cif_core.dic dictionary named
'cif_core.dic' version 2.4.1 from 2010-06-29.

Automatic conversion script
Id: cif_fix_values 1715 2011-07-08 13:25:40Z adriana 
;
_cod_database_code 2206968
_cod_database_fobs_code 2206968

loop_
_symmetry_equiv_pos_as_xyz
'x, y, z'
'-x+1/2, -y+1/2, z+1/2'
'-x, y, -z+1/2'
'x+1/2, -y+1/2, -z'
'-x, -y, -z'
'x-1/2, y-1/2, -z-1/2'
'x, -y, z-1/2'
'-x-1/2, y-1/2, z'

loop_
_atom_site_label
_atom_site_fract_x
_atom_site_fract_y
_atom_site_fract_z
_atom_site_U_iso_or_equiv
_atom_site_adp_type
_atom_site_calc_flag
_atom_site_refinement_flags
_atom_site_occupancy
_atom_site_type_symbol
Cu1 0.5000 0.08063(6) 0.2500 0.03384(16) Uani d S 1 Cu
O1 0.39697(10) 0.0138(3) 0.28142(7) 0.0488(5) Uani d . 1 O
O2 0.48617(13) 0.3055(3) 0.53569(9) 0.0685(7) Uani d . 1 O
N1 0.54063(12) 0.1525(3) 0.32734(8) 0.0325(5) Uani d . 1 N
N2 0.53924(12) 0.2259(3) 0.42209(8) 0.0363(5) Uani d . 1 N
H2A 0.5231 0.2354 0.4583 0.044 Uiso calc R 1 H
N3 0.51469(14) 0.3714(3) 0.63078(10) 0.0459(6) Uani d . 1 N
C1 0.61202(14) 0.2439(3) 0.33906(10) 0.0317(6) Uani d . 1 C
C2 0.67699(15) 0.2907(3) 0.30199(10) 0.0390(6) Uani d . 1 C
H2 0.6781 0.2603 0.2621 0.047 Uiso calc R 1 H
C3 0.73946(16) 0.3837(4) 0.32686(12) 0.0450(7) Uani d . 1 C
H3 0.7837 0.4170 0.3033 0.054 Uiso calc R 1 H
C4 0.73769(18) 0.4287(4) 0.38638(12) 0.0501(8) Uani d . 1 C
H4 0.7809 0.4916 0.4017 0.060 Uiso calc R 1 H
C5 0.67423(17) 0.3835(4) 0.42348(11) 0.0466(7) Uani d . 1 C
H5 0.6737 0.4137 0.4634 0.056 Uiso calc R 1 H
C6 0.61128(15) 0.2908(3) 0.39857(10) 0.0354(6) Uani d . 1 C
C7 0.49829(14) 0.1445(3) 0.37818(9) 0.0305(5) Uani d . 1 C
C8 0.42009(15) 0.0589(3) 0.38639(10) 0.0326(6) Uani d . 1 C
C9 0.38969(16) 0.0319(4) 0.44429(10) 0.0421(7) Uani d . 1 C
H9 0.4190 0.0740 0.4765 0.050 Uiso calc R 1 H
C10 0.31854(17) -0.0544(4) 0.45449(11) 0.0476(7) Uani d . 1 C
H10 0.2999 -0.0712 0.4931 0.057 Uiso calc R 1 H
C11 0.27428(17) -0.1169(4) 0.40647(12) 0.0519(8) Uani d . 1 C
H11 0.2262 -0.1773 0.4130 0.062 Uiso calc R 1 H
C12 0.30137(17) -0.0897(4) 0.34951(11) 0.0473(7) Uani d . 1 C
H12 0.2702 -0.1299 0.3179 0.057 Uiso calc R 1 H
C13 0.37502(15) -0.0026(3) 0.33753(10) 0.0359(6) Uani d . 1 C
C14 0.5303(2) 0.3673(4) 0.57331(13) 0.0555(8) Uani d . 1 C
H14 0.5793 0.4157 0.5605 0.067 Uiso calc R 1 H
C15 0.5716(2) 0.4472(4) 0.67281(15) 0.0725(10) Uani d . 1 C
H15A 0.5906 0.3646 0.7004 0.109 Uiso calc R 1 H
H15B 0.5438 0.5343 0.6941 0.109 Uiso calc R 1 H
H15C 0.6179 0.4928 0.6517 0.109 Uiso calc R 1 H
C16 0.44058(18) 0.2976(4) 0.65432(13) 0.0624(9) Uani d . 1 C
H16A 0.4102 0.2460 0.6227 0.094 Uiso calc R 1 H
H16B 0.4072 0.3821 0.6725 0.094 Uiso calc R 1 H
H16C 0.4550 0.2155 0.6835 0.094 Uiso calc R 1 H

loop_
_atom_site_aniso_label
_atom_site_aniso_U_11
_atom_site_aniso_U_22
_atom_site_aniso_U_33
_atom_site_aniso_U_12
_atom_site_aniso_U_13
_atom_site_aniso_U_23
Cu1 0.0333(3) 0.0456(3) 0.0227(2) 0.000 -0.00097(16) 0.000
O1 0.0430(11) 0.0733(15) 0.0301(9) -0.0155(10) -0.0027(7) 0.0053(9)
O2 0.0776(15) 0.0896(19) 0.0384(11) 0.0021(13) 0.0046(10) -0.0165(11)
N1 0.0345(12) 0.0350(13) 0.0279(10) -0.0004(10) 0.0012(8) 0.0007(8)
N2 0.0395(12) 0.0456(14) 0.0240(9) -0.0040(11) 0.0031(8) -0.0020(9)
N3 0.0509(15) 0.0499(15) 0.0368(12) 0.0056(11) 0.0042(10) -0.0039(10)
C1 0.0294(13) 0.0341(15) 0.0316(12) 0.0019(11) -0.0032(9) 0.0003(10)
C2 0.0403(15) 0.0445(17) 0.0322(12) -0.0019(13) 0.0039(10) 0.0003(11)
C3 0.0380(16) 0.0498(18) 0.0473(15) -0.0077(13) 0.0062(12) 0.0016(13)
C4 0.0425(17) 0.059(2) 0.0489(16) -0.0159(14) -0.0043(12) -0.0050(13)
C5 0.0505(17) 0.055(2) 0.0346(13) -0.0092(14) -0.0027(12) -0.0066(12)
C6 0.0349(14) 0.0380(16) 0.0333(12) 0.0001(12) 0.0006(10) 0.0018(10)
C7 0.0356(14) 0.0323(14) 0.0237(11) 0.0044(12) -0.0016(10) 0.0018(9)
C8 0.0305(13) 0.0328(15) 0.0344(12) 0.0021(11) 0.0038(9) 0.0035(10)
C9 0.0418(16) 0.0507(19) 0.0337(13) 0.0001(13) 0.0011(11) 0.0022(11)
C10 0.0464(18) 0.059(2) 0.0375(14) 0.0003(15) 0.0106(12) 0.0074(12)
C11 0.0384(16) 0.063(2) 0.0544(17) -0.0107(14) 0.0061(13) 0.0103(15)
C12 0.0384(16) 0.065(2) 0.0386(14) -0.0077(14) -0.0043(11) 0.0026(12)
C13 0.0348(14) 0.0418(17) 0.0313(12) 0.0020(12) 0.0005(10) 0.0060(11)
C14 0.0606(19) 0.063(2) 0.0432(16) 0.0079(17) 0.0131(14) -0.0051(14)
C15 0.080(3) 0.081(3) 0.0567(19) 0.002(2) -0.0085(17) -0.0171(17)
C16 0.071(2) 0.063(2) 0.0526(17) 0.0043(18) 0.0151(15) 0.0039(15)

loop_
_atom_type_symbol
_atom_type_description
_atom_type_scat_dispersion_real
_atom_type_scat_dispersion_imag
_atom_type_scat_source
C C 0.0033 0.0016 'International Tables Vol C Tables 4.2.6.8 and 6.1.1.4'
H H 0.0000 0.0000 'International Tables Vol C Tables 4.2.6.8 and 6.1.1.4'
N N 0.0061 0.0033 'International Tables Vol C Tables 4.2.6.8 and 6.1.1.4'
O O 0.0106 0.0060 'International Tables Vol C Tables 4.2.6.8 and 6.1.1.4'
Cu Cu 0.3201 1.2651 'International Tables Vol C Tables 4.2.6.8 and 6.1.1.4'

loop_
_geom_angle_atom_site_label_1
_geom_angle_atom_site_label_2
_geom_angle_atom_site_label_3
_geom_angle_site_symmetry_1
_geom_angle_site_symmetry_3
_geom_angle
_geom_angle_publ_flag
O1 Cu1 O1 . 3_655 146.96(13) yes
O1 Cu1 N1 . . 92.76(8) yes
O1 Cu1 N1 3_655 . 96.92(8) yes
O1 Cu1 N1 . 3_655 96.92(8) yes
O1 Cu1 N1 3_655 3_655 92.76(8) no
N1 Cu1 N1 . 3_655 145.50(12) yes
C13 O1 Cu1 . . 128.67(16) no
C7 N1 C1 . . 106.78(18) no
C7 N1 Cu1 . . 125.30(16) no
C1 N1 Cu1 . . 127.22(14) no
C7 N2 C6 . . 108.38(19) no
C7 N2 H2A . . 125.8 no
C6 N2 H2A . . 125.8 no
C14 N3 C16 . . 120.7(3) no
C14 N3 C15 . . 121.8(3) no
C16 N3 C15 . . 117.5(3) no
C6 C1 C2 . . 120.6(2) no
C6 C1 N1 . . 108.5(2) no
C2 C1 N1 . . 130.9(2) no
C3 C2 C1 . . 117.2(2) no
C3 C2 H2 . . 121.4 no
C1 C2 H2 . . 121.4 no
C2 C3 C4 . . 121.3(2) no
C2 C3 H3 . . 119.4 no
C4 C3 H3 . . 119.4 no
C5 C4 C3 . . 122.2(3) no
C5 C4 H4 . . 118.9 no
C3 C4 H4 . . 118.9 no
C4 C5 C6 . . 116.6(2) no
C4 C5 H5 . . 121.7 no
C6 C5 H5 . . 121.7 no
C5 C6 N2 . . 132.1(2) no
C5 C6 C1 . . 122.0(2) no
N2 C6 C1 . . 105.8(2) no
N1 C7 N2 . . 110.5(2) no
N1 C7 C8 . . 125.4(2) no
N2 C7 C8 . . 124.1(2) no
C13 C8 C9 . . 119.1(2) no
C13 C8 C7 . . 121.2(2) no
C9 C8 C7 . . 119.7(2) no
C10 C9 C8 . . 121.9(2) no
C10 C9 H9 . . 119.0 no
C8 C9 H9 . . 119.0 no
C9 C10 C11 . . 119.2(2) no
C9 C10 H10 . . 120.4 no
C11 C10 H10 . . 120.4 no
C12 C11 C10 . . 120.2(3) no
C12 C11 H11 . . 119.9 no
C10 C11 H11 . . 119.9 no
C11 C12 C13 . . 121.9(2) no
C11 C12 H12 . . 119.1 no
C13 C12 H12 . . 119.1 no
O1 C13 C12 . . 117.5(2) no
O1 C13 C8 . . 124.9(2) no
C12 C13 C8 . . 117.6(2) no
O2 C14 N3 . . 125.5(3) no
O2 C14 H14 . . 117.2 no
N3 C14 H14 . . 117.2 no
N3 C15 H15A . . 109.5 no
N3 C15 H15B . . 109.5 no
H15A C15 H15B . . 109.5 no
N3 C15 H15C . . 109.5 no
H15A C15 H15C . . 109.5 no
H15B C15 H15C . . 109.5 no
N3 C16 H16A . . 109.5 no
N3 C16 H16B . . 109.5 no
H16A C16 H16B . . 109.5 no
N3 C16 H16C . . 109.5 no
H16A C16 H16C . . 109.5 no
H16B C16 H16C . . 109.5 no

loop_
_geom_bond_atom_site_label_1
_geom_bond_atom_site_label_2
_geom_bond_site_symmetry_2
_geom_bond_distance
_geom_bond_publ_flag
Cu1 O1 . 1.8904(17) yes
Cu1 O1 3_655 1.8904(17) no
Cu1 N1 . 1.9487(18) yes
Cu1 N1 3_655 1.9487(18) no
O1 C13 . 1.319(3) no
O2 C14 . 1.215(4) no
N1 C7 . 1.335(3) no
N1 C1 . 1.396(3) no
N2 C7 . 1.359(3) no
N2 C6 . 1.384(3) no
N2 H2A . 0.8600 no
N3 C14 . 1.318(3) no
N3 C16 . 1.440(3) no
N3 C15 . 1.455(4) no
C1 C6 . 1.392(3) no
C1 C2 . 1.395(3) no
C2 C3 . 1.378(3) no
C2 H2 . 0.9300 no
C3 C4 . 1.388(4) no
C3 H3 . 0.9300 no
C4 C5 . 1.373(4) no
C4 H4 . 0.9300 no
C5 C6 . 1.382(3) no
C5 H5 . 0.9300 no
C7 C8 . 1.453(3) no
C8 C13 . 1.410(3) no
C8 C9 . 1.410(3) no
C9 C10 . 1.365(4) no
C9 H9 . 0.9300 no
C10 C11 . 1.391(4) no
C10 H10 . 0.9300 no
C11 C12 . 1.373(4) no
C11 H11 . 0.9300 no
C12 C13 . 1.409(4) no
C12 H12 . 0.9300 no
C14 H14 . 0.9300 no
C15 H15A . 0.9600 no
C15 H15B . 0.9600 no
C15 H15C . 0.9600 no
C16 H16A . 0.9600 no
C16 H16B . 0.9600 no
C16 H16C . 0.9600 no

loop_
_geom_hbond_atom_site_label_D
_geom_hbond_atom_site_label_H
_geom_hbond_atom_site_label_A
_geom_hbond_distance_DH
_geom_hbond_distance_HA
_geom_hbond_distance_DA
_geom_hbond_angle_DHA
N2 H2A O2 0.86 1.93 2.773(3) 168
